data_7706459
loop_
_publ_author_name
'Tang, Yongxing'
'Li, Kejia'
'Chinnam, Ajay Kumar'
'Staples, Richard J.'
'Shreeve, Jean'ne M.'

_publ_section_title
;
 Mono-N-oxidation of heterocycle-fused pyrimidines.
;
_journal_issue 6
_journal_name_full 'Dalton transactions (Cambridge, England : 2003)'
_journal_page_first 2143
_journal_page_last 2148
_journal_paper_doi 10.1039/d0dt03260c
_journal_volume 50
_journal_year 2021
_chemical_formula_moiety '2(Cl), C5 H8 N6 O'
_chemical_formula_sum 'C5 H8 Cl2 N6 O'
_chemical_formula_weight 239.07
_space_group_crystal_system triclinic
_space_group_IT_number 2
_space_group_name_Hall '-P 1'
_space_group_name_H-M_alt 'P -1'
_atom_sites_solution_hydrogens mixed
_atom_sites_solution_primary dual
_audit_creation_date 2020-10-26
_audit_creation_method
;
Olex2 1.3-alpha
(compiled 2020.10.11 svn.r5b043f8a for OlexSys, GUI svn.r6175)
;
_audit_update_record
;
2020-10-27 deposited with the CCDC.	2021-01-19 downloaded from the CCDC.
;
_cell_angle_alpha 79.811(2)
_cell_angle_beta 75.385(2)
_cell_angle_gamma 76.143(2)
_cell_formula_units_Z 2
_cell_length_a 6.3903(2)
_cell_length_b 7.8053(2)
_cell_length_c 9.9575(2)
_cell_measurement_reflns_used 5784
_cell_measurement_temperature 100.01(10)
_cell_measurement_theta_max 74.7140
_cell_measurement_theta_min 8.3850
_cell_volume 463.01(2)
_computing_cell_refinement 'CrysAlisPro 1.171.40.84a (Rigaku OD, 2020)'
_computing_data_collection 'CrysAlisPro 1.171.40.84a (Rigaku OD, 2020)'
_computing_data_reduction 'CrysAlisPro 1.171.40.84a (Rigaku OD, 2020)'
_computing_molecular_graphics 'Olex2 1.3-alpha (Dolomanov et al., 2009)'
_computing_publication_material 'Olex2 1.3-alpha (Dolomanov et al., 2009)'
_computing_structure_refinement 'SHELXL 2018/3 (Sheldrick, 2015)'
_computing_structure_solution 'SHELXT  (Sheldrick, 2015)'
_diffrn_ambient_environment N~2~
_diffrn_ambient_temperature 100.01(10)
_diffrn_detector 'Hybrid Pixel Array Detector'
_diffrn_detector_area_resol_mean 10.0000
_diffrn_detector_type HyPix
_diffrn_measured_fraction_theta_full 0.997
_diffrn_measured_fraction_theta_max 0.958
_diffrn_measurement_details
;
List of Runs (angles in degrees, time in seconds):

  # Type    Start    End  Width  t~exp~   \w     \q     \k     \f   Frames
#--------------------------------------------------------------------------
  1  \w      5.00  31.00   0.50    0.05    --   14.00  43.00  42.27   52
  2  \w    137.00 172.00   0.50    0.20    --  107.11  57.00  90.00   70
  3  \w    115.00 165.00   0.50    0.20    --  107.11  37.00 120.00  100
  4  \w    117.00 154.00   0.50    0.20    --  107.11  37.00  60.00   74
  5  \w    126.00 167.00   0.50    0.20    --  107.11  77.00   0.00   82
  6  \w    122.00 151.00   0.50    0.20    --  107.11  37.00 -90.00   58
  7  \w    105.00 155.00   0.50    0.20    --  107.11  19.00  30.00  100
  8  \w    114.00 176.00   0.50    0.20    --  107.11  37.00-120.00  124
  9  \w    128.00 174.00   0.50    0.20    --  107.11  77.00-180.00   92
 10  \w    105.00 149.00   0.50    0.20    --  107.11  19.00-180.00   88
 11  \w     77.00 103.00   0.50    0.20    --   86.00  29.00-177.42   52
 12  \w    -23.00  18.00   0.50    0.05    --  -47.57  19.00-150.00   82
 13  \w    -86.00 -61.00   0.50    0.05    --  -47.57 147.00 -72.00   50
 14  \w    -66.00 -26.00   0.50    0.20    --  -86.25  57.00 120.00   80
 15  \w    -72.00 -47.00   0.50    0.20    --  -86.25 124.00 123.00   50
 16  \w    -81.00 -36.00   0.50    0.05    --  -47.57 124.00 123.00   90
 17  \w     36.00  97.00   0.50    0.20    --  107.11 -99.00-120.00  122
 18  \w     36.00 102.00   0.50    0.20    --  107.11-125.00-180.00  132
 19  \w     51.00 124.00   0.50    0.20    --  107.11-147.00-121.00  146
 20  \w     75.00 100.00   0.50    0.05    --   47.57-147.00-121.00   50
 21  \w     46.00 105.00   0.50    0.20    --  107.11-125.00   0.00  118
 22  \w     77.00 103.00   0.50    0.20    --  107.11 -99.00 -30.00   52
 23  \w     64.00 108.00   0.50    0.20    --  107.11-124.00  43.00   88
 24  \w     81.00 107.00   0.50    0.20    --  107.11-125.00  90.00   52
 25  \w     47.00  78.00   0.50    0.20    --  107.11-125.00  90.00   62
 26  \w     54.00  80.00   0.50    0.05    --   47.57-124.00  43.00   52
 27  \w     35.00  65.00   0.50    0.20    --  107.11 -57.00   0.00   60
 28  \w     39.00  64.00   0.50    0.20    --  107.11 -57.00  60.00   50
 29  \w     35.00  61.00   0.50    0.20    --  107.11 -57.00  90.00   52
 30  \w    -18.00  25.00   0.50    0.05    --   47.57 -19.00  30.00   86
 31  \w     39.00  65.00   0.50    0.20    --  107.11 -57.00-150.00   52
 32  \w     99.00 124.00   0.50    0.20    --  107.11 147.00 -72.00   50
 33  \w    107.00 177.00   0.50    0.20    --  107.11 125.00  30.00  140
 34  \w    101.00 151.00   0.50    0.20    --  107.11 124.00 123.00  100
 35  \w    -91.00 -39.00   0.50    0.05    --  -47.57 -25.00  65.75  104
 36  \w    -36.00 -11.00   0.50    0.05    --  -22.00 -40.00 -24.66   50
 37  \w    -30.00  -1.00   0.50    0.05    --  -14.00 -43.00 -67.59   58
 38  \w    -47.00 -21.00   0.50    0.05    --  -34.00 -34.00-118.57   52
 39  \w    -54.00 -29.00   0.50    0.05    --  -42.00 -33.00 -57.50   50
 40  \w    -58.00 -33.00   0.50    0.05    --  -42.00 -32.00-129.89   50
 41  \w    -17.00   9.00   0.50    0.05    --   -6.00 -55.00  15.65   52
 42  \w    -40.00 -15.00   0.50    0.05    --  -26.00 -38.00  98.23   50
 43  \w    -39.00 -13.00   0.50    0.05    --  -26.00 -38.00 149.19   52
 44  \w    -64.00 -39.00   0.50    0.05    --  -46.00 -31.00  91.42   50
 45  \w    -94.00 -36.00   0.50    0.05    --  -47.57 -30.00-160.65  116
 46  \w   -138.00 -73.00   0.50    0.20    --  -86.25 -25.00 -67.35  130
 47  \w   -145.00-107.00   0.50    0.20    --  -70.00 -29.00   0.53   76
 48  \w    -95.00 -69.00   0.50    0.20    --  -82.00 -30.00 -21.88   52
 49  \w    -86.00 -61.00   0.50    0.20    --  -74.00 -29.00  53.16   50
 50  \w   -127.00-101.00   0.50    0.20    --  -74.00 -29.00  53.16   52
 51  \w   -122.00 -97.00   0.50    0.05    --  -58.00 -30.00 167.08   50
 52  \w    -85.00 -49.00   0.50    0.05    --  -58.00 -30.00 167.08   72
 53  \w   -110.00 -80.00   0.50    0.20    --  -86.25 -29.00 163.45   60
 54  \w   -120.00 -69.00   0.50    0.20    --  -82.00 -30.00 136.51  102
 55  \w   -125.00 -80.00   0.50    0.20    --  -86.25 -29.00  31.90   90
 56  \w    -93.00 -58.00   0.50    0.20    --  -70.00 -29.00  41.34   70
 57  \w    -88.00 -57.00   0.50    0.20    --  -70.00 -29.00   0.53   62
 58  \w   -106.00 -74.00   0.50    0.20    --  -86.25 -29.00 -71.03   64
 59  \w    -92.00 -63.00   0.50    0.20    --  -74.00 -29.00-120.66   58
 60  \w   -111.00 -75.00   0.50    0.20    --  -86.25 -29.00-140.56   72
 61  \w   -129.00 -81.00   0.50    0.20    --  -86.25 -29.00-164.21   96
 62  \w   -161.00-125.00   0.50    0.20    --  -86.25 -27.00 -36.46   72
 63  \w   -106.00 -74.00   0.50    0.20    --  -86.25 -26.00 -99.60   64
 64  \w   -115.00 -80.00   0.50    0.20    --  -86.25 -27.00 -36.46   70
 65  \w   -136.00-110.00   0.50    0.20    --  -86.25 -26.00 -99.60   52
 66  \w   -125.00 -99.00   0.50    0.20    --  -86.25 -28.00  45.00   52
 67  \w    -98.00 -73.00   0.50    0.20    --  -86.25 -28.00  45.00   50
 68  \w   -150.00 -73.00   0.50    0.20    --  -86.25 -28.00  98.35  154
 69  \w   -129.00-104.00   0.50    0.20    --  -86.25-124.00  43.00   50
 70  \w    -90.00 -65.00   0.50    0.05    --  -47.57-147.00-121.00   50
 71  \w   -145.00 -78.00   0.50    0.20    --  -86.25-147.00-121.00  134
 72  \w    -51.00 -25.00   0.50    0.20    --  -86.25 118.00 135.00   52
 73  \w    -27.00  -2.00   0.50    0.05    --  -14.00 -46.00 139.98   50
 74  \w      5.00  30.00   0.50    0.05    --   18.00  43.00-105.47   50
 75  \w    -45.00 -20.00   0.50    0.05    --  -30.00 -36.00-174.33   50
 76  \w     18.00  43.00   0.50    0.05    --   30.00  36.00  65.67   50
 77  \w    -47.00 -22.00   0.50    0.05    --  -34.00 -35.00  56.12   50
 78  \w    -27.00   4.00   0.50    0.05    --  -47.57  19.00-180.00   62
 79  \w     54.00  81.00   0.50    0.05    --   47.57 -99.00-150.00   54
 80  \w     18.00  44.00   0.50    0.05    --   47.57 -99.00-150.00   52
 81  \w    -70.00 -45.00   0.50    0.05    --  -58.00 -30.00 134.66   50
 82  \w   -128.00-102.00   0.50    0.20    --  -70.00 -29.00  62.41   52
 83  \w    -82.00 -57.00   0.50    0.20    --  -70.00 -29.00  62.41   50
 84  \w    -86.00 -61.00   0.50    0.20    --  -74.00 -29.00  20.48   50
 85  \w    -88.00 -62.00   0.50    0.20    --  -74.00 -29.00 -14.19   52
 86  \w    -43.00 -18.00   0.50    0.20    --  -86.25  37.00  60.00   50
 87  \w   -110.00 -84.00   0.50    0.20    --  -86.25 -28.00   9.61   52
 88  \w   -141.00-115.00   0.50    0.20    --  -86.25-125.00-150.00   52
 89  \w    153.00 178.00   0.50    0.20    --  107.11  19.00 -30.00   50
 90  \w     36.00  84.00   0.50    0.20    --  107.11 -99.00  90.00   96
 91  \w     96.00 122.00   0.50    0.20    --  107.11  19.00 -30.00   52
 92  \w    145.00 171.00   0.50    0.20    --  107.11  37.00-180.00   52
 93  \w     35.00  60.00   0.50    0.20    --  107.11 -57.00-180.00   50
 94  \w    114.00 140.00   0.50    0.20    --  107.11  37.00-180.00   52
 95  \w    108.00 135.00   0.50    0.20    --  107.11  19.00  60.00   54
 96  \w     35.00  78.00   0.50    0.20    --  107.11 -99.00 -60.00   86
 97  \w     35.00  60.00   0.50    0.20    --  107.11 -57.00 -90.00   50
;
_diffrn_measurement_device 'four-circle diffractometer'
_diffrn_measurement_device_type 'XtaLAB Synergy, Dualflex, HyPix'
_diffrn_measurement_method '\w scans'
_diffrn_orient_matrix_type 'CrysAlisPro convention (1999,Acta A55,543-557)'
_diffrn_orient_matrix_UB_11 -0.2402715000
_diffrn_orient_matrix_UB_12 0.1054064000
_diffrn_orient_matrix_UB_13 0.0191973000
_diffrn_orient_matrix_UB_21 -0.0203060000
_diffrn_orient_matrix_UB_22 -0.0227830000
_diffrn_orient_matrix_UB_23 0.1593447000
_diffrn_orient_matrix_UB_31 0.0814837000
_diffrn_orient_matrix_UB_32 0.1741924000
_diffrn_orient_matrix_UB_33 -0.0142668000
_diffrn_radiation_monochromator mirror
_diffrn_radiation_probe x-ray
_diffrn_radiation_type 'Cu K\a'
_diffrn_radiation_wavelength 1.54184
_diffrn_reflns_av_R_equivalents 0.0661
_diffrn_reflns_av_unetI/netI 0.0392
_diffrn_reflns_Laue_measured_fraction_full 0.997
_diffrn_reflns_Laue_measured_fraction_max 0.958
_diffrn_reflns_limit_h_max 8
_diffrn_reflns_limit_h_min -7
_diffrn_reflns_limit_k_max 9
_diffrn_reflns_limit_k_min -7
_diffrn_reflns_limit_l_max 12
_diffrn_reflns_limit_l_min -12
_diffrn_reflns_number 11036
_diffrn_reflns_point_group_measured_fraction_full 0.997
_diffrn_reflns_point_group_measured_fraction_max 0.958
_diffrn_reflns_theta_full 67.684
_diffrn_reflns_theta_max 77.349
_diffrn_reflns_theta_min 4.625
_diffrn_source 'micro-focus sealed X-ray tube'
_diffrn_source_current 1
_diffrn_source_type 'PhotonJet (Cu) X-ray Source'
_diffrn_source_voltage 50
_exptl_absorpt_coefficient_mu 6.167
_exptl_absorpt_correction_T_max 1.000
_exptl_absorpt_correction_T_min 0.781
_exptl_absorpt_correction_type gaussian
_exptl_absorpt_process_details
;
CrysAlisPro 1.171.40.84a (Rigaku Oxford Diffraction, 2020)
Numerical absorption correction based on gaussian integration over
a multifaceted crystal model
Empirical absorption correction using spherical harmonics,
implemented in SCALE3 ABSPACK scaling algorithm.
;
_exptl_crystal_colour colourless
_exptl_crystal_colour_primary colourless
_exptl_crystal_density_diffrn 1.715
_exptl_crystal_description needle
_exptl_crystal_F_000 244
_exptl_crystal_recrystallization_method 'used as received'
_exptl_crystal_size_max 0.174
_exptl_crystal_size_mid 0.052
_exptl_crystal_size_min 0.02
_refine_diff_density_max 0.439
_refine_diff_density_min -0.529
_refine_diff_density_rms 0.088
_refine_ls_extinction_method none
_refine_ls_goodness_of_fit_ref 1.136
_refine_ls_hydrogen_treatment mixed
_refine_ls_matrix_type full
_refine_ls_number_parameters 155
_refine_ls_number_reflns 1884
_refine_ls_number_restraints 0
_refine_ls_restrained_S_all 1.136
_refine_ls_R_factor_all 0.0431
_refine_ls_R_factor_gt 0.0400
_refine_ls_shift/su_max 0.000
_refine_ls_shift/su_mean 0.000
_refine_ls_structure_factor_coef Fsqd
_refine_ls_weighting_details 'w=1/[\s^2^(Fo^2^)+(0.0421P)^2^+0.8944P] where P=(Fo^2^+2Fc^2^)/3'
_refine_ls_weighting_scheme calc
_refine_ls_wR_factor_gt 0.1098
_refine_ls_wR_factor_ref 0.1123
_reflns_Friedel_coverage 0.000
_reflns_number_gt 1717
_reflns_number_total 1884
_reflns_threshold_expression 'I > 2\s(I)'
_cod_data_source_file d0dt03260c1.cif
_cod_data_source_block js1020v
_cod_depositor_comments 'Adding full bibliography for 7706457--7706460.cif.'
_cod_database_code 7706459
_shelx_shelxl_version_number 2018/3
_chemical_oxdiff_formula C5H6N6O
_chemical_oxdiff_usercomment YT7
_shelx_space_group_comment
;
The symmetry employed for this shelxl refinement is uniquely defined
by the following loop, which should always be used as a source of
symmetry information in preference to the above space-group names.
They are only intended as comments.
;
_shelx_estimated_absorpt_t_max 0.887
_shelx_estimated_absorpt_t_min 0.413
_reflns_odcompleteness_completeness 99.82
_reflns_odcompleteness_iscentric 1
_reflns_odcompleteness_theta 66.97
_olex2_refinement_description
;
1. Fixed Uiso
 At 1.2 times of:
  All C(H) groups
2.a Aromatic/amide H refined with riding coordinates:
 C3(H3A)
;
_olex2_diffrn_ambient_temperature_device 'Oxford Cryosystems'
_olex2_exptl_crystal_mounting_method 'The crystal was mounted on a nylon loop with paratone oil'
_olex2_submission_original_sample_id YT7
_olex2_submission_special_instructions 'No special instructions were received'
_oxdiff_exptl_absorpt_empirical_details
;
Empirical correction (ABSPACK) includes:
- Absorption correction using spherical harmonics
- Frame scaling
;
_oxdiff_exptl_absorpt_empirical_full_max 1.902
_oxdiff_exptl_absorpt_empirical_full_min 0.613

loop_
_space_group_symop_operation_xyz
'x, y, z'
'-x, -y, -z'

loop_
_atom_site_label
_atom_site_type_symbol
_atom_site_fract_x
_atom_site_fract_y
_atom_site_fract_z
_atom_site_U_iso_or_equiv
_atom_site_adp_type
_atom_site_occupancy
_atom_site_site_symmetry_order
_atom_site_calc_flag
_atom_site_refinement_flags_posn
_atom_site_refinement_flags_adp
_atom_site_refinement_flags_occupancy
_atom_site_disorder_assembly
_atom_site_disorder_group
Cl1 Cl -0.15739(10) 0.80871(9) 0.55082(7) 0.0175(2) Uani 1 1 d . . . . .
Cl2 Cl 0.25082(10) 0.19578(8) -0.02833(7) 0.0178(2) Uani 1 1 d . . . . .
O1 O 0.1390(3) 0.7941(3) 0.2719(2) 0.0183(4) Uani 1 1 d . . . . .
H1 H 0.055(8) 0.790(7) 0.364(5) 0.057(14) Uiso 1 1 d . . . . .
N1 N 0.3133(4) 0.6494(3) 0.2739(2) 0.0152(5) Uani 1 1 d . . . . .
N2 N 0.6523(4) 0.5257(3) 0.3444(2) 0.0168(5) Uani 1 1 d . . . . .
N3 N 0.8127(4) 0.2380(3) 0.2663(3) 0.0162(5) Uani 1 1 d . . . . .
H3 H 0.908(7) 0.209(5) 0.307(4) 0.025(10) Uiso 1 1 d . . . . .
N4 N 0.5794(4) 0.2190(3) 0.1458(2) 0.0153(5) Uani 1 1 d . . . . .
H4 H 0.514(5) 0.178(4) 0.097(3) 0.013(8) Uiso 1 1 d . . . . .
N5 N 0.4530(4) 0.8015(3) 0.3994(3) 0.0185(5) Uani 1 1 d . . . . .
H5A H 0.345(6) 0.889(5) 0.393(4) 0.021(9) Uiso 1 1 d . . . . .
H5B H 0.549(7) 0.802(5) 0.445(4) 0.034(11) Uiso 1 1 d . . . . .
N6 N 0.1606(4) 0.5274(3) 0.1337(3) 0.0175(5) Uani 1 1 d . . . . .
H6A H 0.051(6) 0.620(5) 0.137(4) 0.023(9) Uiso 1 1 d . . . . .
H6B H 0.171(7) 0.439(6) 0.081(4) 0.040(11) Uiso 1 1 d . . . . .
C1 C 0.4783(4) 0.6579(4) 0.3393(3) 0.0158(5) Uani 1 1 d . . . . .
C2 C 0.6565(4) 0.3927(4) 0.2753(3) 0.0144(5) Uani 1 1 d . . . . .
C3 C 0.7631(4) 0.1369(4) 0.1880(3) 0.0168(6) Uani 1 1 d . . . . .
H3A H 0.846876 0.023331 0.165985 0.020 Uiso 1 1 calc R U . . .
C4 C 0.5081(4) 0.3817(4) 0.1987(3) 0.0140(5) Uani 1 1 d . . . . .
C5 C 0.3194(4) 0.5176(4) 0.1976(3) 0.0152(5) Uani 1 1 d . . . . .

loop_
_atom_site_aniso_label
_atom_site_aniso_U_11
_atom_site_aniso_U_22
_atom_site_aniso_U_33
_atom_site_aniso_U_23
_atom_site_aniso_U_13
_atom_site_aniso_U_12
Cl1 0.0164(3) 0.0164(3) 0.0222(3) -0.0058(2) -0.0073(2) -0.0024(2)
Cl2 0.0187(3) 0.0154(3) 0.0225(3) -0.0067(2) -0.0092(2) -0.0014(2)
O1 0.0166(10) 0.0152(10) 0.0221(10) -0.0057(8) -0.0073(8) 0.0045(8)
N1 0.0139(11) 0.0118(11) 0.0199(11) -0.0054(9) -0.0052(9) 0.0014(9)
N2 0.0157(11) 0.0163(12) 0.0202(11) -0.0050(9) -0.0070(9) -0.0014(9)
N3 0.0145(11) 0.0154(12) 0.0210(12) -0.0058(9) -0.0088(9) 0.0006(9)
N4 0.0165(11) 0.0127(11) 0.0195(11) -0.0056(9) -0.0066(9) -0.0032(9)
N5 0.0174(12) 0.0140(12) 0.0270(13) -0.0086(10) -0.0101(10) 0.0013(10)
N6 0.0182(12) 0.0141(12) 0.0228(12) -0.0065(10) -0.0097(9) 0.0003(10)
C1 0.0157(13) 0.0150(13) 0.0177(13) -0.0043(10) -0.0045(10) -0.0027(10)
C2 0.0136(12) 0.0134(13) 0.0170(12) -0.0034(10) -0.0044(10) -0.0017(10)
C3 0.0144(13) 0.0139(14) 0.0215(13) -0.0054(11) -0.0037(10) 0.0002(10)
C4 0.0148(12) 0.0107(13) 0.0181(12) -0.0045(10) -0.0038(10) -0.0035(10)
C5 0.0151(12) 0.0162(14) 0.0157(12) -0.0026(10) -0.0039(10) -0.0047(10)

loop_
_atom_type_symbol
_atom_type_description
_atom_type_scat_dispersion_real
_atom_type_scat_dispersion_imag
_atom_type_scat_source
C C 0.0181 0.0091 'International Tables Vol C Tables 4.2.6.8 and 6.1.1.4'
H H 0.0000 0.0000 'International Tables Vol C Tables 4.2.6.8 and 6.1.1.4'
Cl Cl 0.3639 0.7018 'International Tables Vol C Tables 4.2.6.8 and 6.1.1.4'
N N 0.0311 0.0180 'International Tables Vol C Tables 4.2.6.8 and 6.1.1.4'
O O 0.0492 0.0322 'International Tables Vol C Tables 4.2.6.8 and 6.1.1.4'

loop_
_exptl_crystal_face_index_h
_exptl_crystal_face_index_k
_exptl_crystal_face_index_l
_exptl_crystal_face_perp_dist
0 1 6 0.0797
0 0 -6 0.0779
0 1 -1 0.0442
1 5 0 0.0221
0 -5 0 0.0243
-1 0 0 0.0102
1 0 0 0.0102

loop_
_geom_angle_atom_site_label_1
_geom_angle_atom_site_label_2
_geom_angle_atom_site_label_3
_geom_angle
_geom_angle_site_symmetry_1
_geom_angle_site_symmetry_3
_geom_angle_publ_flag
N1 O1 H1 105(3) . . ?
O1 N1 C1 118.0(2) . . ?
C5 N1 O1 116.3(2) . . ?
C5 N1 C1 125.3(2) . . ?
C1 N2 C2 113.5(2) . . ?
C2 N3 H3 125(3) . . ?
C3 N3 H3 125(3) . . ?
C3 N3 C2 109.0(2) . . ?
C3 N4 H4 126(2) . . ?
C3 N4 C4 107.6(2) . . ?
C4 N4 H4 126(2) . . ?
H5A N5 H5B 122(4) . . ?
C1 N5 H5A 121(2) . . ?
C1 N5 H5B 117(3) . . ?
H6A N6 H6B 121(4) . . ?
C5 N6 H6A 120(2) . . ?
C5 N6 H6B 119(3) . . ?
N2 C1 N1 121.8(2) . . ?
N5 C1 N1 117.3(2) . . ?
N5 C1 N2 120.9(3) . . ?
N2 C2 N3 126.0(2) . . ?
N2 C2 C4 127.8(2) . . ?
N3 C2 C4 106.2(2) . . ?
N3 C3 H3A 125.1 . . ?
N4 C3 N3 109.8(2) . . ?
N4 C3 H3A 125.1 . . ?
N4 C4 C5 133.6(3) . . ?
C2 C4 N4 107.4(2) . . ?
C2 C4 C5 118.8(2) . . ?
N1 C5 C4 112.4(2) . . ?
N6 C5 N1 120.5(2) . . ?
N6 C5 C4 127.1(3) . . ?

loop_
_geom_bond_atom_site_label_1
_geom_bond_atom_site_label_2
_geom_bond_distance
_geom_bond_site_symmetry_2
_geom_bond_publ_flag
O1 H1 0.94(5) . ?
O1 N1 1.385(3) . ?
N1 C1 1.391(4) . ?
N1 C5 1.371(4) . ?
N2 C1 1.329(4) . ?
N2 C2 1.335(4) . ?
N3 H3 0.78(4) . ?
N3 C2 1.370(4) . ?
N3 C3 1.340(4) . ?
N4 H4 0.85(4) . ?
N4 C3 1.326(4) . ?
N4 C4 1.392(3) . ?
N5 H5A 0.85(4) . ?
N5 H5B 0.85(5) . ?
N5 C1 1.321(4) . ?
N6 H6A 0.88(4) . ?
N6 H6B 0.91(5) . ?
N6 C5 1.309(4) . ?
C2 C4 1.384(4) . ?
C3 H3A 0.9500 . ?
C4 C5 1.403(4) . ?

loop_
_geom_hbond_atom_site_label_D
_geom_hbond_atom_site_label_H
_geom_hbond_atom_site_label_A
_geom_hbond_distance_DH
_geom_hbond_distance_HA
_geom_hbond_distance_DA
_geom_hbond_angle_DHA
_geom_hbond_site_symmetry_A
_geom_hbond_publ_flag
O1 H1 Cl1 0.94(5) 2.01(5) 2.944(2) 172(4) . yes
N4 H4 Cl2 0.85(4) 2.30(4) 3.095(2) 154(3) . yes

loop_
_geom_torsion_atom_site_label_1
_geom_torsion_atom_site_label_2
_geom_torsion_atom_site_label_3
_geom_torsion_atom_site_label_4
_geom_torsion
_geom_torsion_site_symmetry_1
_geom_torsion_site_symmetry_2
_geom_torsion_site_symmetry_3
_geom_torsion_site_symmetry_4
_geom_torsion_publ_flag
O1 N1 C1 N2 -179.2(2) . . . . ?
O1 N1 C1 N5 2.3(4) . . . . ?
O1 N1 C5 N6 -3.5(4) . . . . ?
O1 N1 C5 C4 176.4(2) . . . . ?
N2 C2 C4 N4 -180.0(3) . . . . ?
N2 C2 C4 C5 -4.7(4) . . . . ?
N3 C2 C4 N4 0.2(3) . . . . ?
N3 C2 C4 C5 175.4(2) . . . . ?
N4 C4 C5 N1 175.2(3) . . . . ?
N4 C4 C5 N6 -4.9(5) . . . . ?
C1 N1 C5 N6 -176.2(3) . . . . ?
C1 N1 C5 C4 3.7(4) . . . . ?
C1 N2 C2 N3 -178.1(3) . . . . ?
C1 N2 C2 C4 2.1(4) . . . . ?
C2 N2 C1 N1 3.4(4) . . . . ?
C2 N2 C1 N5 -178.2(3) . . . . ?
C2 N3 C3 N4 -0.3(3) . . . . ?
C2 C4 C5 N1 1.5(4) . . . . ?
C2 C4 C5 N6 -178.6(3) . . . . ?
C3 N3 C2 N2 -179.8(3) . . . . ?
C3 N3 C2 C4 0.0(3) . . . . ?
C3 N4 C4 C2 -0.4(3) . . . . ?
C3 N4 C4 C5 -174.6(3) . . . . ?
C4 N4 C3 N3 0.5(3) . . . . ?
C5 N1 C1 N2 -6.7(4) . . . . ?
C5 N1 C1 N5 174.9(3) . . . . ?

loop_
_exptl_oxdiff_crystal_face_indexfrac_h
_exptl_oxdiff_crystal_face_indexfrac_k
_exptl_oxdiff_crystal_face_indexfrac_l
_exptl_oxdiff_crystal_face_x
_exptl_oxdiff_crystal_face_y
_exptl_oxdiff_crystal_face_z
0.2899 0.7423 6.3528 0.1305 0.9895 0.0623
0.0772 0.0674 -6.1674 -0.1298 -0.9859 0.1060
0.0009 0.9998 -0.9998 0.0860 -0.1821 0.1885
0.8838 5.0279 0.3505 0.3244 -0.0766 0.9428
0.0436 -4.8607 0.0891 -0.5211 0.1241 -0.8444
-1.0010 0.0005 0.0022 0.2406 0.0207 -0.0815
1.0010 -0.0005 -0.0022 -0.2406 -0.0207 0.0815
